data_2100633
loop_
_publ_author_name
'M. Evain'
'V. Petricek'
'V. Cou\'e'
'R. Dessapt'
'M. Bujoli-Doeuff'
'S. Jobic'

_publ_section_title
;
Commensurate (C6H14N2)2[Mo8O26]&#x00B7;4H2O and incommensurate
(C6H14N2)2[Mo8O26]&#x00B7;4.66H2O: a structural versatility linked to solvent
content
;
_journal_coeditor_code SN5039
_journal_issue 2
_journal_name_full 'Acta Crystallographica, Section B'
_journal_page_first 790
_journal_page_last 797
_journal_paper_doi 10.1107/S0108768106025791
_journal_volume 62
_journal_year 2006
_chemical_formula_iupac '(C6 H14 N2)2 [Mo8 O26], 4H2 O'
_chemical_formula_sum 'C12 H36 Mo8 N4 O30'
_chemical_formula_weight 1483.9
_space_group_IT_number 2
_space_group_name_Hall '-P 1'
_space_group_name_H-M_alt 'P -1'
_symmetry_cell_setting triclinic
_symmetry_space_group_name_Hall '-P 1'
_symmetry_space_group_name_H-M 'P -1'
_cell_angle_alpha 100.927(9)
_cell_angle_beta 106.487(8)
_cell_angle_gamma 104.110(10)
_cell_formula_units_Z 3
_cell_length_a 12.3378(15)
_cell_length_b 14.417(2)
_cell_length_c 16.1439(16)
_cell_volume 2565.0(6)
_computing_publication_material '(Jana2000; Petricek and Dusek, 2000)'
_computing_structure_refinement '(Jana2000; Petricek and Dusek, 2000)'
_diffrn_ambient_temperature 293
_diffrn_measured_fraction_theta_full 0.97
_diffrn_measurement_device_type 'Nonius CCD'
_diffrn_radiation_type 'Mo K\a'
_diffrn_radiation_wavelength 0.71069
_diffrn_reflns_av_R_equivalents 0.0681
_diffrn_reflns_av_sigmaI/netI 0.0485
_diffrn_reflns_limit_h_max 19
_diffrn_reflns_limit_h_min -19
_diffrn_reflns_limit_k_max 22
_diffrn_reflns_limit_k_min -23
_diffrn_reflns_limit_l_max 26
_diffrn_reflns_limit_l_min -26
_diffrn_reflns_number 90290
_diffrn_reflns_theta_full 35.00
_diffrn_reflns_theta_max 35.00
_diffrn_reflns_theta_min 6.41
_exptl_absorpt_coefficient_mu 2.946
_exptl_absorpt_correction_T_max 0.833
_exptl_absorpt_correction_T_min 0.595
_exptl_absorpt_correction_type gaussian
_exptl_absorpt_process_details '(Jana2000; Petricek, Dusek & Palatinus, 2000)'
_exptl_crystal_colour colourless
_exptl_crystal_density_diffrn 2.8811
_exptl_crystal_description 'elongated block'
_exptl_crystal_F_000 2112
_exptl_crystal_size_max 0.18
_exptl_crystal_size_mid 0.10
_exptl_crystal_size_min 0.08
_refine_diff_density_max 1.61
_refine_diff_density_min -1.89
_refine_ls_extinction_method none
_refine_ls_goodness_of_fit_ref 1.43
_refine_ls_hydrogen_treatment constr
_refine_ls_number_parameters 730
_refine_ls_number_reflns 21895
_refine_ls_R_factor_all 0.1146
_refine_ls_R_factor_gt 0.0576
_refine_ls_shift/su_max 0.0009
_refine_ls_shift/su_mean 0.0000
_refine_ls_structure_factor_coef Fsqd
_refine_ls_weighting_details w=1/(\s^2^(I)+0.001936I^2^)
_refine_ls_weighting_scheme sigma
_refine_ls_wR_factor_gt 0.1076
_refine_ls_wR_factor_ref 0.1351
_reflns_number_gt 14316
_reflns_number_total 21895
_reflns_threshold_expression I>2\s(I)
_cod_data_source_file sn5039.cif
_cod_depositor_comments
;
The following automatic conversions were performed:
'_exptl_absorpt_correction_type' value 'Gaussian' changed to 'gaussian'
according to '/home/saulius/struct/CIF-dictionaries/cif_core.dic'
dictionary named 'cif_core.dic' version 2.4.1 from 2010-06-29.

Automatic conversion script
Id: cif_fix_enum 1527 2010-12-29 10:47:43Z saulius 
;
_cod_database_code 2100633

loop_
_symmetry_equiv_pos_site_id
_symmetry_equiv_pos_as_xyz
1 x,y,z
2 -x,-y,-z

loop_
_atom_site_type_symbol
_atom_site_label
_atom_site_fract_x
_atom_site_fract_y
_atom_site_fract_z
_atom_site_U_iso_or_equiv
_atom_site_adp_type
_atom_site_calc_flag
_atom_site_occupancy
Mo Mo1 0.25888(4) 0.37951(3) -0.02610(3) 0.01868(14) Uani d 1
Mo Mo2 0.47524(3) 0.44973(3) 0.17692(3) 0.01540(13) Uani d 1
Mo Mo3 0.78573(4) 0.39209(3) 0.20671(3) 0.01813(14) Uani d 1
Mo Mo4 0.57152(4) 0.35669(3) 0.02056(3) 0.01616(13) Uani d 1
Mo Mo5 0.19472(4) 0.28345(3) 0.12704(3) 0.01999(14) Uani d 1
Mo Mo6 0.40766(4) 0.30695(3) 0.31313(3) 0.01689(13) Uani d 1
Mo Mo7 0.73264(4) 0.29683(3) 0.36259(3) 0.01807(13) Uani d 1
Mo Mo8 0.50910(3) 0.21841(3) 0.16045(3) 0.01450(12) Uani d 1
Mo Mo9 0.25284(4) 0.03970(3) 0.30053(3) 0.01699(13) Uani d 1
Mo Mo10 0.47035(3) 0.11159(3) 0.50438(3) 0.01507(13) Uani d 1
Mo Mo11 0.79453(4) 0.07729(3) 0.55027(3) 0.01802(14) Uani d 1
Mo Mo12 0.58281(3) 0.03153(3) 0.35728(3) 0.01555(13) Uani d 1
O O1 0.1439(3) 0.4283(3) -0.0297(3) 0.0288(15) Uani d 1
O O2 0.3126(3) 0.4319(2) 0.1275(2) 0.0197(12) Uani d 1
O O3 0.2422(4) 0.3269(3) -0.1334(3) 0.0329(16) Uani d 1
O O4 0.2041(3) 0.2636(2) 0.0066(2) 0.0239(13) Uani d 1
O O5 0.4323(3) 0.3823(2) 0.0356(2) 0.0190(12) Uani d 1
O O6 0.6392(3) 0.4761(3) 0.0140(2) 0.0248(14) Uani d 1
O O7 0.5415(3) 0.5700(2) 0.1852(2) 0.0244(13) Uani d 1
O O8 0.4883(3) 0.4512(2) 0.2886(2) 0.0216(12) Uani d 1
O O9 0.3831(3) 0.2770(2) 0.1667(2) 0.0172(11) Uani d 1
O O10 0.5968(3) 0.3900(2) 0.1659(2) 0.0168(11) Uani d 1
O O11 0.7750(3) 0.4135(2) 0.3246(2) 0.0207(12) Uani d 1
O O12 0.6717(3) 0.2411(2) 0.2095(2) 0.0178(11) Uani d 1
O O13 0.9058(3) 0.3505(3) 0.2219(3) 0.0279(14) Uani d 1
O O14 0.8396(3) 0.5127(3) 0.2103(3) 0.0300(15) Uani d 1
O O15 0.7127(3) 0.3312(2) 0.0753(2) 0.0200(12) Uani d 1
O O16 0.5255(3) 0.2839(3) -0.0866(2) 0.0278(14) Uani d 1
O O17 0.4933(3) 0.2145(2) 0.0475(2) 0.0204(12) Uani d 1
O O18 0.0803(3) 0.3319(3) 0.1124(3) 0.0320(16) Uani d 1
O O19 0.2666(3) 0.3344(2) 0.2581(2) 0.0220(13) Uani d 1
O O20 0.1304(3) 0.1619(3) 0.1169(3) 0.0302(15) Uani d 1
O O21 0.4502(3) 0.3767(3) 0.4206(2) 0.0269(14) Uani d 1
O O22 0.3380(3) 0.1833(2) 0.3152(2) 0.0225(13) Uani d 1
O O23 0.5473(3) 0.2849(2) 0.2999(2) 0.0183(11) Uani d 1
O O24 0.7375(4) 0.3517(3) 0.4661(2) 0.0318(15) Uani d 1
O O25 0.6430(3) 0.1530(3) 0.3514(2) 0.0244(13) Uani d 1
O O26 0.8596(3) 0.2659(3) 0.3768(3) 0.0326(16) Uani d 1
O O27 0.4466(3) 0.0978(2) 0.1529(2) 0.0236(13) Uani d 1
O O28 0.2440(3) -0.0133(3) 0.1952(2) 0.0284(14) Uani d 1
O O29 0.1203(3) 0.0610(3) 0.2882(3) 0.0287(15) Uani d 1
O O30 0.3059(3) 0.0801(2) 0.4507(2) 0.0181(11) Uani d 1
O O31 0.4383(3) 0.0457(2) 0.3650(2) 0.0185(11) Uani d 1
O O32 0.7852(3) 0.0859(2) 0.6684(2) 0.0212(12) Uani d 1
O O33 0.5254(3) 0.2329(3) 0.5108(2) 0.0255(13) Uani d 1
O O34 0.4806(3) 0.1136(2) 0.6158(2) 0.0200(12) Uani d 1
O O35 0.6030(3) 0.0628(2) 0.5022(2) 0.0166(11) Uani d 1
O O36 0.9235(3) 0.0487(3) 0.5637(3) 0.0313(16) Uani d 1
O O37 0.8354(3) 0.2015(3) 0.5621(3) 0.0301(15) Uani d 1
O O38 0.7321(3) 0.0195(2) 0.4192(2) 0.0199(12) Uani d 1
O O39 0.5488(3) -0.0410(3) 0.2517(2) 0.0273(14) Uani d 1
O O1w 0.6356(5) 0.1282(3) -0.0883(3) 0.049(2) Uani d 1
O O2w 0.3364(6) 0.2032(4) 0.7346(4) 0.072(3) Uani d 1
O O3w 0.9070(4) 0.0220(4) 0.3469(3) 0.058(3) Uani d 1
O O4w 0.3259(5) 0.5541(4) 0.3805(4) 0.062(3) Uani d 1
O O5w 0.0931(6) 0.4624(5) 0.3786(5) 0.095(3) Uani d 1
O O6w 0.0438(9) 0.1717(8) 0.7667(7) 0.155(6) Uani d 1
N N1 0.8624(4) 0.0250(4) 0.1750(3) 0.040(2) Uani d 1
N N2 0.7548(4) 0.0513(3) 0.0324(3) 0.0333(19) Uani d 1
N N3 0.1441(4) 0.3577(4) 0.4954(3) 0.038(2) Uani d 1
N N4 0.2270(5) 0.2680(4) 0.6006(4) 0.041(2) Uani d 1
N N5 0.1652(4) 0.7345(3) 0.2214(3) 0.0314(18) Uani d 1
N N6 0.1766(4) 0.5803(4) 0.1333(3) 0.039(2) Uani d 1
C C1 0.8958(6) -0.0270(4) 0.1009(4) 0.046(3) Uani d 1
C C2 0.8160(6) -0.0218(5) 0.0127(4) 0.045(3) Uani d 1
C C3 0.7329(7) -0.0151(7) 0.1538(6) 0.076(4) Uani d 1
C C4 0.6688(6) 0.0134(5) 0.0734(5) 0.047(3) Uani d 1
C C5 0.8963(5) 0.1333(4) 0.1830(4) 0.036(2) Uani d 1
C C6 0.8431(6) 0.1467(4) 0.0923(4) 0.042(2) Uani d 1
C C7 0.2757(6) 0.4069(5) 0.5393(5) 0.045(3) Uani d 1
C C8 0.3254(6) 0.3368(5) 0.5856(5) 0.043(3) Uani d 1
C C9 0.0873(6) 0.3610(4) 0.5656(4) 0.037(2) Uani d 1
C C10 0.1576(7) 0.3253(5) 0.6393(5) 0.050(3) Uani d 1
C C11 0.1189(6) 0.2522(5) 0.4454(5) 0.052(3) Uani d 1
C C12 0.1450(6) 0.1953(5) 0.5127(5) 0.048(3) Uani d 1
C C13 0.2889(6) 0.7334(5) 0.2532(5) 0.050(3) Uani d 1
C C14 0.2968(6) 0.6371(5) 0.2002(5) 0.046(3) Uani d 1
C C15 0.0833(6) 0.6484(4) 0.2338(5) 0.045(3) Uani d 1
C C16 0.0915(6) 0.5531(4) 0.1800(4) 0.040(3) Uani d 1
C C17 0.1283(6) 0.7324(5) 0.1261(4) 0.043(3) Uani d 1
C C18 0.1367(6) 0.6377(5) 0.0712(5) 0.047(3) Uani d 1
H H1 0.90068 0.014916 0.228745 0.0477 Uiso d 1
H H2 0.713278 0.061415 -0.020427 0.04 Uiso d 1
H H3 0.113319 0.390683 0.455632 0.0458 Uiso d 1
H H4 0.259328 0.235369 0.640034 0.0492 Uiso d 1
H H5 0.162046 0.792501 0.254619 0.0377 Uiso d 1
H H6 0.179833 0.522834 0.099284 0.047 Uiso d 1
H H7 0.883728 -0.096075 0.100705 0.0546 Uiso d 1
H H8 0.978245 0.006566 0.1096 0.0546 Uiso d 1
H H9 0.863931 -0.000335 -0.022679 0.0544 Uiso d 1
H H10 0.757395 -0.086715 -0.019507 0.0544 Uiso d 1
H H11 0.71248 0.012056 0.204867 0.0911 Uiso d 1
H H12 0.709345 -0.087072 0.140614 0.0911 Uiso d 1
H H13 0.606272 -0.0449 0.03058 0.0558 Uiso d 1
H H14 0.636313 0.065062 0.092638 0.0558 Uiso d 1
H H15 0.982426 0.160933 0.203266 0.0428 Uiso d 1
H H16 0.865215 0.165845 0.224967 0.0428 Uiso d 1
H H17 0.804073 0.197236 0.097674 0.0501 Uiso d 1
H H18 0.905428 0.166639 0.067615 0.0501 Uiso d 1
H H19 0.291447 0.468819 0.583578 0.0542 Uiso d 1
H H20 0.31064 0.417828 0.493792 0.0542 Uiso d 1
H H21 0.35691 0.299024 0.547422 0.0513 Uiso d 1
H H22 0.386936 0.374826 0.643061 0.0513 Uiso d 1
H H23 0.005762 0.316752 0.539593 0.0449 Uiso d 1
H H24 0.090903 0.428932 0.590205 0.0449 Uiso d 1
H H25 0.212324 0.382228 0.688631 0.0599 Uiso d 1
H H26 0.103191 0.281913 0.659262 0.0599 Uiso d 1
H H27 0.035518 0.224451 0.407506 0.0623 Uiso d 1
H H28 0.170023 0.24934 0.409748 0.0623 Uiso d 1
H H29 0.071375 0.160726 0.519416 0.0582 Uiso d 1
H H30 0.183618 0.148654 0.493142 0.0582 Uiso d 1
H H31 0.313096 0.736754 0.316669 0.0596 Uiso d 1
H H32 0.340631 0.789987 0.244056 0.0596 Uiso d 1
H H33 0.352708 0.652938 0.169147 0.0553 Uiso d 1
H H34 0.320902 0.598268 0.240772 0.0553 Uiso d 1
H H35 0.002365 0.650334 0.212039 0.0537 Uiso d 1
H H36 0.107055 0.650639 0.297052 0.0537 Uiso d 1
H H37 0.119845 0.515395 0.220375 0.0482 Uiso d 1
H H38 0.013699 0.514085 0.135906 0.0482 Uiso d 1
H H39 0.180382 0.790057 0.118523 0.0522 Uiso d 1
H H40 0.046706 0.733304 0.105896 0.0522 Uiso d 1
H H41 0.058756 0.598646 0.027298 0.0561 Uiso d 1
H H42 0.194311 0.655116 0.041899 0.0561 Uiso d 1

loop_
_atom_site_aniso_label
_atom_site_aniso_U_11
_atom_site_aniso_U_22
_atom_site_aniso_U_33
_atom_site_aniso_U_12
_atom_site_aniso_U_13
_atom_site_aniso_U_23
_atom_site_aniso_type_symbol
Mo1 0.01580(18) 0.01817(18) 0.0225(2) 0.00485(14) 0.00681(16) 0.00696(15) Mo
Mo2 0.01421(17) 0.01238(16) 0.02019(19) 0.00386(13) 0.00687(15) 0.00489(13) Mo
Mo3 0.01457(18) 0.01746(18) 0.0230(2) 0.00302(14) 0.00833(16) 0.00697(15) Mo
Mo4 0.01711(18) 0.01583(17) 0.01909(19) 0.00618(14) 0.00918(15) 0.00713(14) Mo
Mo5 0.01552(18) 0.01765(18) 0.0279(2) 0.00319(14) 0.00980(17) 0.00805(15) Mo
Mo6 0.01832(19) 0.01529(17) 0.02046(19) 0.00559(14) 0.01050(16) 0.00655(14) Mo
Mo7 0.01560(18) 0.01834(18) 0.01871(19) 0.00269(14) 0.00569(15) 0.00551(14) Mo
Mo8 0.01366(17) 0.01222(16) 0.01815(18) 0.00368(13) 0.00649(14) 0.00443(13) Mo
Mo9 0.01405(17) 0.01775(18) 0.01901(19) 0.00330(13) 0.00595(15) 0.00667(14) Mo
Mo10 0.01321(17) 0.01381(17) 0.01882(18) 0.00385(13) 0.00652(14) 0.00507(13) Mo
Mo11 0.01324(17) 0.01954(18) 0.0219(2) 0.00333(13) 0.00701(15) 0.00811(15) Mo
Mo12 0.01403(17) 0.01682(17) 0.01800(18) 0.00478(13) 0.00778(14) 0.00653(14) Mo
O1 0.0243(19) 0.030(2) 0.038(2) 0.0123(15) 0.0139(17) 0.0144(17) O
O2 0.0179(16) 0.0142(15) 0.0280(18) 0.0048(12) 0.0090(14) 0.0066(13) O
O3 0.036(2) 0.033(2) 0.028(2) 0.0089(17) 0.0106(18) 0.0074(16) O
O4 0.0244(18) 0.0191(16) 0.0239(18) 0.0027(13) 0.0079(15) 0.0026(13) O
O5 0.0167(16) 0.0207(16) 0.0222(17) 0.0072(12) 0.0079(13) 0.0080(13) O
O6 0.0213(18) 0.0234(18) 0.035(2) 0.0073(14) 0.0117(16) 0.0154(15) O
O7 0.0240(18) 0.0168(16) 0.033(2) 0.0058(13) 0.0105(16) 0.0093(14) O
O8 0.0248(18) 0.0181(16) 0.0225(17) 0.0048(13) 0.0105(15) 0.0061(13) O
O9 0.0147(15) 0.0169(15) 0.0225(16) 0.0066(12) 0.0087(13) 0.0057(12) O
O10 0.0139(15) 0.0181(15) 0.0210(16) 0.0064(12) 0.0078(13) 0.0073(12) O
O11 0.0217(17) 0.0152(15) 0.0221(17) 0.0011(12) 0.0079(14) 0.0039(12) O
O12 0.0140(15) 0.0163(15) 0.0251(17) 0.0061(12) 0.0088(13) 0.0060(12) O
O13 0.0202(18) 0.034(2) 0.032(2) 0.0101(15) 0.0101(16) 0.0090(16) O
O14 0.028(2) 0.0222(18) 0.040(2) 0.0017(15) 0.0152(18) 0.0124(16) O
O15 0.0190(16) 0.0210(16) 0.0249(17) 0.0077(13) 0.0120(14) 0.0090(13) O
O16 0.033(2) 0.0287(19) 0.0232(18) 0.0095(16) 0.0124(16) 0.0080(15) O
O17 0.0220(17) 0.0180(16) 0.0225(17) 0.0057(13) 0.0102(14) 0.0054(13) O
O18 0.0228(19) 0.033(2) 0.045(2) 0.0123(16) 0.0143(18) 0.0128(18) O
O19 0.0218(17) 0.0228(17) 0.0286(18) 0.0104(14) 0.0155(15) 0.0089(14) O
O20 0.030(2) 0.0213(18) 0.041(2) 0.0022(15) 0.0191(18) 0.0095(16) O
O21 0.035(2) 0.0249(18) 0.0235(18) 0.0109(15) 0.0135(16) 0.0047(14) O
O22 0.0206(17) 0.0202(16) 0.0308(19) 0.0060(13) 0.0119(15) 0.0125(14) O
O23 0.0159(15) 0.0200(16) 0.0191(16) 0.0043(12) 0.0068(13) 0.0062(12) O
O24 0.037(2) 0.030(2) 0.0228(19) 0.0029(17) 0.0115(17) 0.0024(15) O
O25 0.0198(17) 0.0237(17) 0.035(2) 0.0066(14) 0.0119(15) 0.0169(15) O
O26 0.0217(19) 0.039(2) 0.040(2) 0.0125(17) 0.0084(17) 0.0175(18) O
O27 0.0228(18) 0.0166(15) 0.0284(19) 0.0018(13) 0.0087(15) 0.0056(13) O
O28 0.033(2) 0.0264(18) 0.0224(18) 0.0041(15) 0.0107(16) 0.0048(14) O
O29 0.0204(18) 0.034(2) 0.041(2) 0.0139(16) 0.0131(17) 0.0200(17) O
O30 0.0163(15) 0.0228(16) 0.0178(16) 0.0084(13) 0.0073(13) 0.0068(12) O
O31 0.0154(15) 0.0203(16) 0.0203(16) 0.0052(12) 0.0068(13) 0.0061(12) O
O32 0.0226(17) 0.0164(15) 0.0239(17) 0.0029(13) 0.0097(14) 0.0062(13) O
O33 0.0245(18) 0.0197(16) 0.032(2) 0.0037(14) 0.0108(16) 0.0102(14) O
O34 0.0170(16) 0.0217(16) 0.0181(16) 0.0021(12) 0.0071(13) 0.0024(12) O
O35 0.0151(15) 0.0177(15) 0.0163(15) 0.0040(11) 0.0056(12) 0.0043(12) O
O36 0.0201(18) 0.047(2) 0.036(2) 0.0154(17) 0.0142(17) 0.0196(18) O
O37 0.031(2) 0.0240(18) 0.032(2) 0.0004(15) 0.0105(17) 0.0108(15) O
O38 0.0172(16) 0.0245(17) 0.0220(17) 0.0085(13) 0.0107(14) 0.0072(13) O
O39 0.029(2) 0.0315(19) 0.0225(18) 0.0103(16) 0.0096(16) 0.0070(15) O
O1w 0.059(3) 0.035(2) 0.042(3) 0.024(2) -0.003(2) 0.001(2) O
O2w 0.084(4) 0.047(3) 0.062(4) 0.032(3) -0.006(3) -0.001(3) O
O3w 0.045(3) 0.110(4) 0.041(3) 0.044(3) 0.022(2) 0.032(3) O
O4w 0.071(4) 0.048(3) 0.063(4) 0.018(3) 0.027(3) 0.003(3) O
O5w 0.070(4) 0.085(5) 0.088(5) -0.011(3) -0.018(4) 0.045(4) O
O6w 0.127(8) 0.147(9) 0.149(9) 0.028(7) 0.018(7) 0.010(7) O
N1 0.036(3) 0.051(3) 0.029(3) 0.007(2) 0.006(2) 0.021(2) N
N2 0.028(2) 0.035(3) 0.033(3) 0.014(2) 0.003(2) 0.008(2) N
N3 0.031(3) 0.045(3) 0.038(3) 0.013(2) 0.011(2) 0.009(2) N
N4 0.040(3) 0.037(3) 0.051(3) 0.015(2) 0.017(3) 0.015(2) N
N5 0.033(3) 0.018(2) 0.037(3) 0.0040(17) 0.012(2) -0.0021(18) N
N6 0.039(3) 0.028(2) 0.047(3) 0.006(2) 0.024(3) -0.005(2) N
C1 0.043(4) 0.030(3) 0.049(4) 0.019(3) -0.003(3) -0.003(3) C
C2 0.047(4) 0.051(4) 0.036(3) 0.026(3) 0.015(3) -0.004(3) C
C3 0.041(5) 0.111(8) 0.061(5) -0.011(5) 0.021(4) 0.030(5) C
C4 0.021(3) 0.053(4) 0.058(4) 0.005(3) 0.015(3) 0.005(3) C
C5 0.031(3) 0.029(3) 0.036(3) 0.008(2) 0.006(3) -0.003(2) C
C6 0.035(3) 0.028(3) 0.049(4) 0.005(2) 0.000(3) 0.008(3) C
C7 0.033(3) 0.039(4) 0.067(5) 0.009(3) 0.025(3) 0.013(3) C
C8 0.027(3) 0.038(3) 0.051(4) 0.007(3) 0.004(3) 0.004(3) C
C9 0.033(3) 0.034(3) 0.042(3) 0.011(2) 0.017(3) -0.003(3) C
C10 0.062(5) 0.058(5) 0.048(4) 0.034(4) 0.032(4) 0.017(3) C
C11 0.040(4) 0.047(4) 0.049(4) 0.013(3) 0.005(3) -0.015(3) C
C12 0.033(3) 0.026(3) 0.076(5) 0.003(2) 0.019(3) -0.003(3) C
C13 0.029(3) 0.042(4) 0.054(4) 0.002(3) -0.004(3) -0.002(3) C
C14 0.037(4) 0.051(4) 0.060(5) 0.020(3) 0.024(3) 0.017(3) C
C15 0.051(4) 0.035(3) 0.051(4) 0.005(3) 0.035(4) 0.002(3) C
C16 0.046(4) 0.024(3) 0.048(4) 0.000(2) 0.028(3) 0.001(2) C
C17 0.041(4) 0.042(4) 0.042(4) 0.005(3) 0.012(3) 0.014(3) C
C18 0.039(4) 0.049(4) 0.040(4) 0.003(3) 0.018(3) -0.006(3) C

loop_
_atom_type_symbol
_atom_type_scat_dispersion_real
_atom_type_scat_dispersion_imag
_atom_type_scat_source
Mo -1.683 0.686 'International Tables Vol C Tables  4.2.6.8 and 6.1.1.1'
O 0.011 0.006 'International Tables Vol C Tables  4.2.6.8 and 6.1.1.1'
N 0.006 0.003 'International Tables Vol C Tables  4.2.6.8 and 6.1.1.1'
C 0.003 0.002 'International Tables Vol C Tables  4.2.6.8 and 6.1.1.1'
H 0.000 0.000 'International Tables Vol C Tables  4.2.6.8 and 6.1.1.1'

loop_
_geom_bond_atom_site_label_1
_geom_bond_atom_site_label_2
_geom_bond_site_symmetry_2
_geom_bond_distance
_geom_bond_publ_flag
Mo1 O1 . 1.722(5) yes
Mo1 O2 . 2.295(4) yes
Mo1 O3 . 1.685(4) yes
Mo1 O4 . 1.874(4) yes
Mo1 O5 . 2.075(3) yes
Mo1 O6 2_665 2.094(4) yes
Mo2 O2 . 1.869(3) yes
Mo2 O5 . 2.156(3) yes
Mo2 O7 . 1.689(3) yes
Mo2 O8 . 1.760(4) yes
Mo2 O9 . 2.425(3) yes
Mo2 O10 . 1.936(4) yes
Mo3 O10 . 2.226(3) yes
Mo3 O11 . 1.916(4) yes
Mo3 O12 . 2.303(3) yes
Mo3 O13 . 1.702(4) yes
Mo3 O14 . 1.686(4) yes
Mo3 O15 . 1.976(3) yes
Mo4 O5 . 1.913(4) yes
Mo4 O6 . 1.758(4) yes
Mo4 O10 . 2.218(4) yes
Mo4 O15 . 1.874(4) yes
Mo4 O16 . 1.697(3) yes
Mo4 O17 . 2.221(4) yes
Mo5 O2 . 2.273(3) yes
Mo5 O4 . 1.952(4) yes
Mo5 O9 . 2.259(4) yes
Mo5 O18 . 1.700(5) yes
Mo5 O19 . 1.957(3) yes
Mo5 O20 . 1.694(4) yes
Mo6 O8 . 2.236(4) yes
Mo6 O9 . 2.238(4) yes
Mo6 O19 . 1.888(4) yes
Mo6 O21 . 1.691(4) yes
Mo6 O22 . 1.792(4) yes
Mo6 O23 . 1.888(4) yes
Mo7 O11 . 1.904(4) yes
Mo7 O12 . 2.284(3) yes
Mo7 O23 . 2.170(3) yes
Mo7 O24 . 1.685(4) yes
Mo7 O25 . 2.045(4) yes
Mo7 O26 . 1.697(5) yes
Mo8 O9 . 1.959(4) yes
Mo8 O10 . 2.419(3) yes
Mo8 O12 . 1.854(3) yes
Mo8 O17 . 1.767(4) yes
Mo8 O23 . 2.138(3) yes
Mo8 O27 . 1.687(3) yes
Mo9 O22 . 2.014(3) yes
Mo9 O28 . 1.687(4) yes
Mo9 O29 . 1.701(4) yes
Mo9 O30 . 2.241(3) yes
Mo9 O31 . 2.200(3) yes
Mo9 O32 2_656 1.953(4) yes
Mo10 O30 . 1.865(3) yes
Mo10 O31 . 2.150(3) yes
Mo10 O33 . 1.686(4) yes
Mo10 O34 . 1.760(4) yes
Mo10 O35 . 1.939(4) yes
Mo10 O35 2_656 2.427(3) yes
Mo11 O30 2_656 2.300(3) yes
Mo11 O32 . 1.926(4) yes
Mo11 O35 . 2.210(3) yes
Mo11 O36 . 1.706(5) yes
Mo11 O37 . 1.695(4) yes
Mo11 O38 . 1.964(3) yes
Mo12 O25 . 1.760(4) yes
Mo12 O31 . 1.880(4) yes
Mo12 O34 2_656 2.218(4) yes
Mo12 O35 . 2.225(3) yes
Mo12 O38 . 1.896(4) yes
Mo12 O39 . 1.697(4) yes
C2 O20 2_655 2.953(9) yes
